data_4327943
loop_
_publ_author_name
'Masaki Nishio'
'Shinnosuke Inami'
'Misaki Katayama'
'Kazuhiko Ozutsumi'
'Yoshihito Hayashi'

_publ_contact_author_address
;   Department of Chemistry 
    Graduate School of Natural Science
    Kanazawa University
    Kakuma
    Kanazawa 920-1192
    Japan
;
_publ_contact_author_email hayashi@se.kanazawa-u.ac.jp
_publ_contact_author_fax '+81 762 2645742'
_publ_contact_author_name
;   
Dr. Yoshihito HAYASHI
;
_publ_contact_author_phone '+81 762 2645695'
_publ_section_title
;
 Lanthanide Complexes of Macrocyclic Polyoxovanadates by VO4 Units:
 Synthesis, Characterization, and Structure Elucidation by X-ray
 Crystallography and EXAFS Spectroscopy
;
_journal_name_full 'Inorganic Chemistry'
_journal_page_first 784
_journal_page_last 793
_journal_paper_doi 10.1021/ic200638f
_journal_volume 51
_journal_year 2012
_chemical_formula_sum 'C60 Lu N9 O30 V10'
_chemical_formula_weight 2011.08
_chemical_name_systematic
; 
 ? 
;
_space_group_IT_number 14
_symmetry_cell_setting monoclinic
_symmetry_space_group_name_Hall '-P 2yn'
_symmetry_space_group_name_H-M 'P 1 21/n 1'
_atom_sites_solution_hydrogens notdet
_atom_sites_solution_primary direct
_atom_sites_solution_secondary difmap
_audit_creation_method SHELXL-97
_cell_angle_alpha 90.00
_cell_angle_beta 100.103(5)
_cell_angle_gamma 90.00
_cell_formula_units_Z 2
_cell_length_a 15.042(2)
_cell_length_b 14.7780(16)
_cell_length_c 21.426(3)
_cell_measurement_reflns_used 18025
_cell_measurement_temperature 123(2)
_cell_measurement_theta_max 27.1021
_cell_measurement_theta_min 2.3736
_cell_volume 4688.9(10)
_computing_cell_refinement 'CrystalClear v1.3.7(Rigaku Corp., 2000)'
_computing_data_collection 'CrystalClear v1.3.7(Rigaku Corp., 2000)'
_computing_data_reduction 'CrystalClear v1.3.7(Rigaku Corp., 2000)'
_computing_molecular_graphics 'PLATON (Spek, 2003)'
_computing_publication_material 'PLATON (Spek, 2003)'
_computing_structure_refinement 'SHELXL-97 (Sheldrick, 1997)'
_computing_structure_solution 'SHELXS-97 (Sheldrick, 1990)'
_diffrn_ambient_temperature 123(2)
_diffrn_detector_area_resol_mean 14.7059
_diffrn_measured_fraction_theta_full 0.944
_diffrn_measured_fraction_theta_max 0.944
_diffrn_measurement_device_type 'Mercury CCD (2x2 bin mode)'
_diffrn_measurement_method dtintegrate.ref
_diffrn_radiation_monochromator graphite
_diffrn_radiation_source 'Rigaku AFC7 Rotating Anode'
_diffrn_radiation_type MoK\a
_diffrn_radiation_wavelength 0.71070
_diffrn_reflns_av_R_equivalents 0.0317
_diffrn_reflns_av_sigmaI/netI 0.0172
_diffrn_reflns_limit_h_max 15
_diffrn_reflns_limit_h_min -17
_diffrn_reflns_limit_k_max 17
_diffrn_reflns_limit_k_min -16
_diffrn_reflns_limit_l_max 25
_diffrn_reflns_limit_l_min -25
_diffrn_reflns_number 31543
_diffrn_reflns_theta_full 25.00
_diffrn_reflns_theta_max 25.00
_diffrn_reflns_theta_min 2.37
_exptl_absorpt_coefficient_mu 2.062
_exptl_absorpt_correction_T_max 0.5836
_exptl_absorpt_correction_T_min 0.4799
_exptl_absorpt_correction_type numerical
_exptl_absorpt_process_details 'NUMABS (Rigaku, 1999)'
_exptl_crystal_colour Colorless
_exptl_crystal_density_diffrn 1.424
_exptl_crystal_description Prism
_exptl_crystal_F_000 2220
_exptl_crystal_size_max 0.2000
_exptl_crystal_size_mid 0.2000
_exptl_crystal_size_min 0.2000
_refine_diff_density_max 2.994
_refine_diff_density_min -1.695
_refine_diff_density_rms 0.169
_refine_ls_extinction_method none
_refine_ls_goodness_of_fit_ref 1.078
_refine_ls_hydrogen_treatment undef
_refine_ls_matrix_type full
_refine_ls_number_parameters 575
_refine_ls_number_reflns 7802
_refine_ls_number_restraints 396
_refine_ls_restrained_S_all 1.103
_refine_ls_R_factor_all 0.0635
_refine_ls_R_factor_gt 0.0616
_refine_ls_shift/su_max 0.000
_refine_ls_shift/su_mean 0.000
_refine_ls_structure_factor_coef Fsqd
_refine_ls_weighting_details 'calc w=1/[\s^2^(Fo^2^)+(0.0866P)^2^+38.2798P] where P=(Fo^2^+2Fc^2^)/3'
_refine_ls_weighting_scheme calc
_refine_ls_wR_factor_gt 0.1566
_refine_ls_wR_factor_ref 0.1591
_reflns_number_gt 7557
_reflns_number_total 7802
_reflns_threshold_expression >2sigma(I)
_cod_data_source_file ic200638f_si_002_9.cif
_cod_data_source_block Lu
_cod_original_sg_symbol_H-M 'P 21/n'
_cod_database_code 4327943

loop_
_symmetry_equiv_pos_as_xyz
'x, y, z'
'-x+1/2, y+1/2, -z+1/2'
'-x, -y, -z'
'x-1/2, -y-1/2, z-1/2'

loop_
_atom_site_label
_atom_site_type_symbol
_atom_site_fract_x
_atom_site_fract_y
_atom_site_fract_z
_atom_site_U_iso_or_equiv
_atom_site_adp_type
_atom_site_occupancy
_atom_site_symmetry_multiplicity
_atom_site_calc_flag
_atom_site_refinement_flags
_atom_site_disorder_assembly
_atom_site_disorder_group
Lu1 Lu 0.5000 0.5000 0.0000 0.01557(14) Uani 1 2 d S . .
V1 V 0.71654(6) 0.56432(7) 0.08855(4) 0.0169(2) Uani 1 1 d . . .
V2 V 0.53704(6) 0.61763(6) 0.14792(4) 0.0157(2) Uani 1 1 d . . .
V3 V 0.40920(7) 0.46404(7) 0.21508(5) 0.0221(2) Uani 1 1 d . . .
V4 V 0.74948(6) 0.74724(7) -0.00358(5) 0.0199(2) Uani 1 1 d . . .
V5 V 0.54813(6) 0.68930(6) -0.10861(4) 0.0176(2) Uani 1 1 d . . .
O1 O 0.6466(3) 0.5106(3) 0.0304(2) 0.0238(9) Uani 1 1 d . . .
O2 O 0.6562(3) 0.5963(3) 0.15119(19) 0.0227(9) Uani 1 1 d . . .
O3 O 0.4829(3) 0.6018(3) 0.07306(19) 0.0225(9) Uani 1 1 d . . .
O4 O 0.4946(3) 0.5456(3) 0.20213(19) 0.0214(9) Uani 1 1 d . . .
O5 O 0.4313(3) 0.3550(3) 0.1826(2) 0.0307(10) Uani 1 1 d . . .
O6 O 0.4132(4) 0.4531(4) 0.2914(2) 0.0447(14) Uani 1 1 d . . .
O7 O 0.3086(4) 0.5000(3) 0.1844(3) 0.0448(15) Uani 1 1 d . . .
O8 O 0.5229(3) 0.7218(3) 0.1693(2) 0.0233(9) Uani 1 1 d . . .
O9 O 0.7636(3) 0.6606(3) 0.0575(2) 0.0286(10) Uani 1 1 d . . .
O10 O 0.6481(3) 0.7326(3) -0.0621(2) 0.0343(11) Uani 1 1 d . . .
O11 O 0.4745(3) 0.7707(3) -0.1245(2) 0.0291(10) Uani 1 1 d . . .
O12 O 0.7478(3) 0.8448(3) 0.0320(2) 0.0314(10) Uani 1 1 d . . .
O13 O 0.8362(3) 0.7450(3) -0.0401(2) 0.0285(10) Uani 1 1 d . . .
O14 O 0.7968(3) 0.4948(3) 0.1178(2) 0.0291(11) Uani 1 1 d . . .
O15 O 0.4969(3) 0.3916(3) 0.0694(2) 0.0268(10) Uani 1 1 d . . .
N1 N 0.0000 0.5000 0.5000 0.0256(16) Uani 1 2 d SDU . .
C1 C -0.0140(10) 0.5305(12) 0.4299(6) 0.047(3) Uani 0.50 1 d PDU A 1
C2 C 0.0897(9) 0.5272(9) 0.4163(6) 0.082(3) Uani 1 1 d DU . .
C3 C 0.0995(10) 0.5000(10) 0.4902(7) 0.043(3) Uani 0.50 1 d PDU A 2
C4 C 0.0333(11) 0.4041(9) 0.5068(7) 0.047(3) Uani 0.50 1 d PDU A 3
C5 C -0.0163(5) 0.3386(5) 0.4576(4) 0.0379(16) Uani 1 1 d DU . .
C6 C -0.0556(11) 0.4361(9) 0.4581(8) 0.047(3) Uani 0.50 1 d PDU A 4
N2 N 0.5000 0.0000 0.5000 0.064(3) Uani 1 2 d SDU . .
C8 C 0.5892(10) -0.0422(15) 0.4968(10) 0.072(3) Uani 0.50 1 d PDU B 5
C9 C 0.6670(9) -0.0046(8) 0.5451(7) 0.081(3) Uani 1 1 d DU . .
C10 C 0.5767(10) 0.0397(15) 0.5420(10) 0.072(3) Uani 0.50 1 d PDU B 6
C11 C 0.516(2) -0.0091(15) 0.4309(9) 0.093(4) Uani 0.50 1 d PDU B 7
C12 C 0.5080(12) 0.0852(12) 0.4024(8) 0.116(4) Uani 1 1 d DU . .
C13 C 0.5091(19) 0.0967(13) 0.4756(10) 0.092(4) Uani 0.50 1 d PDU B 8
N3 N 0.5000 0.5000 0.5000 0.041(2) Uani 1 2 d SDU . .
C14 C 0.5248(11) 0.4704(9) 0.4421(6) 0.042(3) Uani 0.50 1 d PDU C 9
C15 C 0.5124(6) 0.3610(7) 0.4335(4) 0.055(2) Uani 1 1 d DU . .
C16 C 0.4928(9) 0.3914(9) 0.4947(6) 0.036(3) Uani 0.50 1 d PDU C 10
C17 C 0.3940(9) 0.4955(11) 0.5001(7) 0.045(3) Uani 0.50 1 d PDU C 11
C18 C 0.3468(7) 0.5218(7) 0.4317(5) 0.067(2) Uani 1 1 d DU . .
C19 C 0.4548(10) 0.5329(11) 0.4359(7) 0.046(3) Uani 0.50 1 d PDU C 12
N4 N 0.1875(5) 0.2519(4) 0.2410(3) 0.0489(18) Uani 1 1 d . . .
C20 C 0.1729(7) 0.3539(6) 0.2349(6) 0.069(3) Uani 1 1 d . . .
C21 C 0.1045(10) 0.3899(7) 0.2770(8) 0.105(6) Uani 1 1 d . . .
C22 C 0.2198(9) 0.2239(7) 0.3094(4) 0.068(3) Uani 1 1 d . . .
C23 C 0.3109(11) 0.2667(9) 0.3381(6) 0.096(5) Uani 1 1 d . . .
C24 C 0.2558(6) 0.2303(6) 0.1989(4) 0.049(2) Uani 1 1 d . . .
C25 C 0.2921(8) 0.1341(8) 0.2055(5) 0.066(3) Uani 1 1 d . . .
C26 C 0.0986(7) 0.2021(6) 0.2181(5) 0.054(3) Uani 1 1 d . . .
C27 C 0.0417(7) 0.2357(7) 0.1564(5) 0.060(3) Uani 1 1 d . . .
N5 N 0.7291(4) 0.3485(4) 0.2698(3) 0.0318(13) Uani 1 1 d . . .
C28 C 0.6598(5) 0.4263(5) 0.2605(3) 0.0348(16) Uani 1 1 d . . .
C29 C 0.6542(6) 0.4759(6) 0.3209(4) 0.050(2) Uani 1 1 d . . .
C30 C 0.7024(6) 0.2749(5) 0.3110(3) 0.0398(18) Uani 1 1 d . . .
C31 C 0.6094(7) 0.2328(6) 0.2874(5) 0.057(2) Uani 1 1 d . . .
C32 C 0.7309(5) 0.3138(5) 0.2027(3) 0.0367(17) Uani 1 1 d . . .
C33 C 0.7948(6) 0.2323(7) 0.2004(4) 0.048(2) Uani 1 1 d . . .
C34 C 0.8202(5) 0.3816(6) 0.3018(3) 0.0403(18) Uani 1 1 d . . .
C35 C 0.8594(6) 0.4598(8) 0.2681(4) 0.060(3) Uani 1 1 d . . .
N6 N 0.7734(12) 0.1631(12) 0.0099(10) 0.083(4) Uani 0.585(16) 1 d PU D 20
C36 C 0.7322(13) 0.2265(15) 0.0153(10) 0.067(4) Uani 0.585(16) 1 d PU D 20
C37 C 0.6817(6) 0.3041(6) 0.0301(4) 0.0478(19) Uani 1 1 d U D 20
N6' N 0.8350(14) 0.2338(15) 0.0203(11) 0.068(5) Uani 0.415(16) 1 d PU D 21
C36' C 0.7674(18) 0.2687(19) 0.0245(13) 0.059(5) Uani 0.415(16) 1 d PU D 21

loop_
_atom_site_aniso_label
_atom_site_aniso_U_11
_atom_site_aniso_U_22
_atom_site_aniso_U_33
_atom_site_aniso_U_23
_atom_site_aniso_U_13
_atom_site_aniso_U_12
Lu1 0.0149(2) 0.0207(2) 0.0119(2) -0.00363(11) 0.00445(13) -0.00461(11)
V1 0.0125(5) 0.0203(5) 0.0183(5) 0.0011(4) 0.0041(4) -0.0014(4)
V2 0.0151(5) 0.0179(5) 0.0148(5) -0.0026(3) 0.0042(4) -0.0021(4)
V3 0.0254(5) 0.0179(5) 0.0267(5) -0.0026(4) 0.0147(4) -0.0030(4)
V4 0.0146(5) 0.0182(5) 0.0266(5) 0.0008(4) 0.0033(4) -0.0024(4)
V5 0.0177(5) 0.0171(5) 0.0182(5) -0.0002(4) 0.0036(4) 0.0000(4)
O1 0.017(2) 0.032(2) 0.023(2) -0.0055(17) 0.0073(18) -0.0038(17)
O2 0.019(2) 0.028(2) 0.021(2) -0.0065(17) 0.0039(16) -0.0010(17)
O3 0.021(2) 0.027(2) 0.019(2) -0.0045(17) 0.0019(16) 0.0004(17)
O4 0.023(2) 0.020(2) 0.023(2) 0.0002(16) 0.0079(16) -0.0012(16)
O5 0.044(3) 0.020(2) 0.033(2) -0.0038(18) 0.021(2) -0.006(2)
O6 0.071(4) 0.041(3) 0.028(3) 0.001(2) 0.025(3) -0.015(3)
O7 0.024(3) 0.037(3) 0.074(4) 0.001(2) 0.010(3) -0.0003(19)
O8 0.029(2) 0.019(2) 0.024(2) -0.0018(17) 0.0088(17) -0.0020(17)
O9 0.029(2) 0.027(2) 0.030(2) 0.0030(19) 0.0052(18) -0.0096(19)
O10 0.024(2) 0.036(3) 0.040(3) -0.002(2) -0.003(2) -0.006(2)
O11 0.031(2) 0.027(2) 0.027(2) -0.0037(18) -0.0020(18) 0.0076(19)
O12 0.027(2) 0.024(2) 0.041(3) -0.005(2) -0.001(2) -0.0006(18)
O13 0.022(2) 0.029(2) 0.037(3) 0.0058(19) 0.0105(19) -0.0007(18)
O14 0.022(2) 0.040(3) 0.025(2) 0.0087(18) 0.0031(19) 0.0081(18)
O15 0.032(2) 0.025(2) 0.023(2) 0.0009(18) 0.0054(18) -0.0053(19)
N1 0.032(3) 0.022(3) 0.024(3) 0.000(2) 0.007(3) -0.009(2)
C1 0.056(5) 0.044(5) 0.042(5) -0.002(4) 0.010(4) -0.013(5)
C2 0.093(5) 0.081(5) 0.077(5) -0.007(5) 0.030(5) -0.011(5)
C3 0.043(5) 0.045(6) 0.043(5) -0.007(4) 0.015(5) -0.004(4)
C4 0.051(5) 0.041(5) 0.047(5) -0.003(4) 0.005(4) -0.003(5)
C5 0.046(4) 0.024(3) 0.043(3) -0.014(3) 0.005(3) -0.004(3)
C6 0.052(5) 0.039(4) 0.048(5) -0.006(4) 0.006(4) -0.007(4)
N2 0.055(4) 0.072(5) 0.074(5) 0.022(4) 0.037(4) -0.003(4)
C8 0.064(6) 0.076(6) 0.081(6) 0.013(5) 0.028(5) 0.002(5)
C9 0.075(5) 0.084(6) 0.088(6) 0.008(5) 0.022(5) -0.003(4)
C10 0.065(6) 0.076(6) 0.080(6) 0.008(5) 0.028(5) -0.004(5)
C11 0.088(7) 0.104(7) 0.092(7) 0.014(6) 0.026(6) -0.002(6)
C12 0.108(6) 0.131(7) 0.111(6) 0.018(6) 0.024(6) 0.002(6)
C13 0.084(7) 0.095(7) 0.098(7) 0.016(6) 0.019(6) -0.005(6)
N3 0.042(4) 0.044(4) 0.033(4) 0.017(3) -0.005(3) -0.018(3)
C14 0.043(5) 0.045(5) 0.037(5) 0.005(4) 0.002(4) -0.006(4)
C15 0.043(4) 0.074(5) 0.047(4) -0.002(4) 0.007(3) 0.005(4)
C16 0.035(5) 0.040(5) 0.032(5) 0.004(4) 0.004(4) 0.002(4)
C17 0.046(6) 0.044(5) 0.045(5) 0.006(5) 0.003(5) -0.005(5)
C18 0.070(5) 0.054(4) 0.064(5) 0.000(4) -0.021(4) 0.007(4)
C19 0.052(5) 0.038(5) 0.042(5) 0.010(4) -0.007(4) -0.001(4)
N4 0.070(5) 0.035(4) 0.053(4) -0.006(3) 0.041(4) -0.023(3)
C20 0.077(7) 0.030(4) 0.114(9) -0.007(5) 0.059(7) -0.023(4)
C21 0.118(11) 0.042(6) 0.182(15) -0.038(8) 0.099(11) -0.028(6)
C22 0.110(9) 0.058(6) 0.042(5) -0.013(4) 0.029(5) -0.038(6)
C23 0.134(12) 0.086(9) 0.062(7) -0.010(6) 0.002(7) -0.050(9)
C24 0.050(5) 0.054(5) 0.052(5) 0.003(4) 0.032(4) -0.012(4)
C25 0.074(7) 0.076(7) 0.056(6) 0.006(5) 0.030(5) 0.013(5)
C26 0.068(6) 0.040(4) 0.070(6) -0.019(4) 0.054(5) -0.029(4)
C27 0.056(6) 0.054(5) 0.082(7) -0.015(5) 0.041(5) -0.013(4)
N5 0.026(3) 0.043(3) 0.027(3) 0.012(2) 0.006(2) 0.016(3)
C28 0.029(4) 0.037(4) 0.038(4) 0.013(3) 0.004(3) 0.016(3)
C29 0.052(5) 0.052(5) 0.051(5) 0.016(4) 0.021(4) 0.030(4)
C30 0.054(5) 0.038(4) 0.027(4) 0.015(3) 0.007(3) 0.015(4)
C31 0.072(6) 0.048(5) 0.052(5) 0.013(4) 0.012(4) -0.011(4)
C32 0.031(4) 0.051(5) 0.027(3) 0.010(3) 0.002(3) 0.017(3)
C33 0.044(5) 0.064(6) 0.035(4) -0.002(4) 0.005(3) 0.025(4)
C34 0.029(4) 0.062(5) 0.027(4) 0.008(3) -0.003(3) 0.013(3)
C35 0.039(5) 0.104(8) 0.038(5) 0.012(5) 0.007(4) -0.014(5)
N6 0.069(7) 0.070(7) 0.116(8) -0.025(6) 0.028(6) 0.004(6)
C36 0.053(6) 0.056(7) 0.093(7) -0.028(6) 0.017(6) 0.013(6)
C37 0.038(4) 0.047(4) 0.057(4) -0.008(4) 0.006(3) 0.012(3)
N6' 0.060(7) 0.064(8) 0.081(8) -0.003(7) 0.021(6) 0.009(6)
C36' 0.054(7) 0.051(7) 0.074(7) -0.001(7) 0.021(6) 0.005(6)

loop_
_atom_type_symbol
_atom_type_description
_atom_type_scat_dispersion_real
_atom_type_scat_dispersion_imag
_atom_type_scat_source
C C 0.0033 0.0016 'International Tables Vol C Tables 4.2.6.8 and 6.1.1.4'
H H 0.0000 0.0000 'International Tables Vol C Tables 4.2.6.8 and 6.1.1.4'
Lu Lu -0.4720 5.8584 'International Tables Vol C Tables 4.2.6.8 and 6.1.1.4'
N N 0.0061 0.0033 'International Tables Vol C Tables 4.2.6.8 and 6.1.1.4'
O O 0.0106 0.0060 'International Tables Vol C Tables 4.2.6.8 and 6.1.1.4'
V V 0.3005 0.5294 'International Tables Vol C Tables 4.2.6.8 and 6.1.1.4'

loop_
_geom_angle_atom_site_label_1
_geom_angle_atom_site_label_2
_geom_angle_atom_site_label_3
_geom_angle
_geom_angle_site_symmetry_1
_geom_angle_site_symmetry_3
O15 Lu1 O15 180.0(2) 3_665 .
O15 Lu1 O1 90.53(17) 3_665 .
O15 Lu1 O1 89.47(17) . .
O15 Lu1 O1 89.47(17) 3_665 3_665
O15 Lu1 O1 90.53(17) . 3_665
O1 Lu1 O1 180.0 . 3_665
O15 Lu1 O3 90.13(17) 3_665 .
O15 Lu1 O3 89.87(17) . .
O1 Lu1 O3 88.69(15) . .
O1 Lu1 O3 91.31(15) 3_665 .
O15 Lu1 O3 89.87(17) 3_665 3_665
O15 Lu1 O3 90.13(17) . 3_665
O1 Lu1 O3 91.31(15) . 3_665
O1 Lu1 O3 88.69(15) 3_665 3_665
O3 Lu1 O3 180.00(15) . 3_665
O14 V1 O1 108.2(2) . .
O14 V1 O9 109.5(2) . .
O1 V1 O9 109.9(2) . .
O14 V1 O2 108.3(2) . .
O1 V1 O2 110.0(2) . .
O9 V1 O2 110.8(2) . .
O8 V2 O3 109.5(2) . .
O8 V2 O4 107.7(2) . .
O3 V2 O4 111.8(2) . .
O8 V2 O2 109.3(2) . .
O3 V2 O2 108.9(2) . .
O4 V2 O2 109.7(2) . .
O7 V3 O6 107.7(3) . .
O7 V3 O5 110.9(3) . .
O6 V3 O5 108.6(3) . .
O7 V3 O4 110.7(2) . .
O6 V3 O4 108.4(2) . .
O5 V3 O4 110.4(2) . .
O12 V4 O13 108.7(2) . .
O12 V4 O10 110.4(2) . .
O13 V4 O10 108.1(2) . .
O12 V4 O9 107.2(2) . .
O13 V4 O9 109.2(2) . .
O10 V4 O9 113.1(2) . .
O11 V5 O15 108.3(2) . 3_665
O11 V5 O10 109.2(2) . .
O15 V5 O10 110.8(2) 3_665 .
O11 V5 O5 107.5(2) . 3_665
O15 V5 O5 109.3(2) 3_665 3_665
O10 V5 O5 111.6(2) . 3_665
V1 O1 Lu1 136.0(2) . .
V2 O2 V1 129.7(2) . .
V2 O3 Lu1 132.1(2) . .
V2 O4 V3 147.4(3) . .
V5 O5 V3 137.5(3) 3_665 .
V1 O9 V4 146.4(3) . .
V5 O10 V4 164.2(3) . .
V5 O15 Lu1 157.3(3) 3_665 .
C6 N1 C6 180.0(8) 3_566 .
C6 N1 C4 66.1(8) 3_566 3_566
C6 N1 C4 113.9(8) . 3_566
C6 N1 C4 113.9(8) 3_566 .
C6 N1 C4 66.1(8) . .
C4 N1 C4 180.000(4) 3_566 .
C6 N1 C3 67.6(8) 3_566 .
C6 N1 C3 112.4(8) . .
C4 N1 C3 107.5(9) 3_566 .
C4 N1 C3 72.5(9) . .
C6 N1 C3 112.4(8) 3_566 3_566
C6 N1 C3 67.6(9) . 3_566
C4 N1 C3 72.5(9) 3_566 3_566
C4 N1 C3 107.5(9) . 3_566
C3 N1 C3 180.000(2) . 3_566
C6 N1 C1 112.0(9) 3_566 .
C6 N1 C1 68.0(9) . .
C4 N1 C1 69.2(9) 3_566 .
C4 N1 C1 110.8(9) . .
C3 N1 C1 80.7(8) . .
C3 N1 C1 99.3(8) 3_566 .
C6 N1 C1 68.0(9) 3_566 3_566
C6 N1 C1 112.0(9) . 3_566
C4 N1 C1 110.8(9) 3_566 3_566
C4 N1 C1 69.2(9) . 3_566
C3 N1 C1 99.3(8) . 3_566
C3 N1 C1 80.7(8) 3_566 3_566
C1 N1 C1 180.0(3) . 3_566
N1 C1 C2 101.1(9) . .
C3 C2 C1 76.1(9) . .
N1 C3 C2 102.0(10) . .
N1 C4 C5 114.6(10) . .
C4 C5 C6 63.2(8) . .
N1 C6 C5 115.1(10) . .
C10 N2 C10 180.0(17) 3_656 .
C10 N2 C8 115.1(11) 3_656 .
C10 N2 C8 64.9(11) . .
C10 N2 C8 64.9(11) 3_656 3_656
C10 N2 C8 115.1(11) . 3_656
C8 N2 C8 180.0(16) . 3_656
C10 N2 C13 74.2(13) 3_656 3_656
C10 N2 C13 105.8(13) . 3_656
C8 N2 C13 76.2(13) . 3_656
C8 N2 C13 103.8(13) 3_656 3_656
C10 N2 C13 105.8(13) 3_656 .
C10 N2 C13 74.2(13) . .
C8 N2 C13 103.8(13) . .
C8 N2 C13 76.2(13) 3_656 .
C13 N2 C13 180.0(15) 3_656 .
C10 N2 C11 67.0(14) 3_656 .
C10 N2 C11 113.0(14) . .
C8 N2 C11 68.4(14) . .
C8 N2 C11 111.6(14) 3_656 .
C13 N2 C11 106.4(12) 3_656 .
C13 N2 C11 73.6(12) . .
C10 N2 C11 113.0(14) 3_656 3_656
C10 N2 C11 67.0(14) . 3_656
C8 N2 C11 111.6(14) . 3_656
C8 N2 C11 68.4(14) 3_656 3_656
C13 N2 C11 73.6(12) 3_656 3_656
C13 N2 C11 106.4(12) . 3_656
C11 N2 C11 180.000(6) . 3_656
N2 C8 C9 113.9(14) . .
C10 C9 C8 63.1(12) . .
N2 C10 C9 117.7(14) . .
C12 C11 N2 107.0(14) . .
C11 C12 C13 73.3(13) . .
N2 C13 C12 104.6(14) . .
C14 N3 C14 180.0(4) 3_666 .
C14 N3 C19 56.6(9) 3_666 3_666
C14 N3 C19 123.4(9) . 3_666
C14 N3 C19 123.4(9) 3_666 .
C14 N3 C19 56.6(9) . .
C19 N3 C19 180.000(3) 3_666 .
C14 N3 C17 66.3(9) 3_666 .
C14 N3 C17 113.7(9) . .
C19 N3 C17 106.1(8) 3_666 .
C19 N3 C17 73.9(8) . .
C14 N3 C17 113.7(9) 3_666 3_666
C14 N3 C17 66.3(9) . 3_666
C19 N3 C17 73.9(8) 3_666 3_666
C19 N3 C17 106.1(8) . 3_666
C17 N3 C17 180.0(11) . 3_666
C14 N3 C16 110.1(7) 3_666 .
C14 N3 C16 69.9(7) . .
C19 N3 C16 75.9(8) 3_666 .
C19 N3 C16 104.1(8) . .
C17 N3 C16 84.5(7) . .
C17 N3 C16 95.5(7) 3_666 .
C14 N3 C16 69.9(7) 3_666 3_666
C14 N3 C16 110.1(7) . 3_666
C19 N3 C16 104.1(8) 3_666 3_666
C19 N3 C16 75.9(8) . 3_666
C17 N3 C16 95.5(7) . 3_666
C17 N3 C16 84.5(7) 3_666 3_666
C16 N3 C16 180.000(3) . 3_666
N3 C14 C15 111.1(9) . .
C16 C15 C14 68.4(8) . .
C15 C16 N3 110.3(9) . .
C18 C17 N3 106.2(10) . .
C17 C18 C19 71.7(8) . .
N3 C19 C18 107.9(9) . .
C24 N4 C22 112.5(8) . .
C24 N4 C20 105.0(6) . .
C22 N4 C20 111.6(8) . .
C24 N4 C26 110.8(6) . .
C22 N4 C26 106.9(6) . .
C20 N4 C26 110.1(8) . .
N4 C20 C21 112.6(8) . .
N4 C22 C23 112.7(8) . .
N4 C24 C25 114.2(7) . .
C27 C26 N4 116.5(7) . .
C30 N5 C34 106.5(5) . .
C30 N5 C32 111.1(6) . .
C34 N5 C32 111.9(5) . .
C30 N5 C28 111.8(5) . .
C34 N5 C28 111.1(6) . .
C32 N5 C28 104.6(5) . .
C29 C28 N5 113.1(6) . .
N5 C30 C31 115.1(6) . .
N5 C32 C33 113.9(5) . .
N5 C34 C35 115.2(6) . .
N6 C36 C37 173(2) . .

loop_
_geom_bond_atom_site_label_1
_geom_bond_atom_site_label_2
_geom_bond_distance
_geom_bond_site_symmetry_2
Lu1 O15 2.191(4) 3_665
Lu1 O15 2.191(4) .
Lu1 O1 2.193(4) .
Lu1 O1 2.193(4) 3_665
Lu1 O3 2.218(4) .
Lu1 O3 2.218(4) 3_665
V1 O14 1.625(4) .
V1 O1 1.681(4) .
V1 O9 1.770(4) .
V1 O2 1.811(4) .
V2 O8 1.631(4) .
V2 O3 1.683(4) .
V2 O4 1.774(4) .
V2 O2 1.808(4) .
V3 O7 1.629(6) .
V3 O6 1.633(5) .
V3 O5 1.808(4) .
V3 O4 1.819(4) .
V4 O12 1.633(5) .
V4 O13 1.636(4) .
V4 O10 1.810(5) .
V4 O9 1.817(5) .
V5 O11 1.630(4) .
V5 O15 1.672(4) 3_665
V5 O10 1.771(5) .
V5 O5 1.792(4) 3_665
O5 V5 1.792(4) 3_665
O15 V5 1.672(4) 3_665
N1 C6 1.461(13) 3_566
N1 C6 1.461(13) .
N1 C4 1.502(13) 3_566
N1 C4 1.502(13) .
N1 C3 1.547(14) .
N1 C3 1.547(14) 3_566
N1 C1 1.547(13) .
N1 C1 1.547(13) 3_566
C1 C2 1.636(15) .
C2 C3 1.615(15) .
C4 C5 1.526(13) .
C5 C6 1.558(14) .
N2 C10 1.456(16) 3_656
N2 C10 1.456(16) .
N2 C8 1.492(15) .
N2 C8 1.492(15) 3_656
N2 C13 1.536(17) 3_656
N2 C13 1.536(17) .
N2 C11 1.545(18) .
N2 C11 1.545(18) 3_656
C8 C9 1.524(17) .
C9 C10 1.499(16) .
C11 C12 1.518(18) .
C12 C13 1.575(18) .
N3 C14 1.426(13) 3_666
N3 C14 1.426(13) .
N3 C19 1.503(12) 3_666
N3 C19 1.503(12) .
N3 C17 1.596(14) .
N3 C17 1.596(14) 3_666
N3 C16 1.612(13) .
N3 C16 1.612(13) 3_666
C14 C15 1.634(14) .
C15 C16 1.464(13) .
C17 C18 1.562(14) .
C18 C19 1.620(15) .
N4 C24 1.515(10) .
N4 C22 1.519(13) .
N4 C20 1.526(11) .
N4 C26 1.528(11) .
C20 C21 1.575(15) .
C22 C23 1.538(17) .
C24 C25 1.521(14) .
C26 C27 1.528(16) .
N5 C30 1.500(9) .
N5 C34 1.503(10) .
N5 C32 1.530(9) .
N5 C28 1.541(8) .
C28 C29 1.503(12) .
C30 C31 1.533(13) .
C32 C33 1.547(10) .
C34 C35 1.535(13) .
N6 C36 1.14(2) .
C36 C37 1.442(18) .
N6' C36' 1.16(3) .

loop_
_geom_torsion_atom_site_label_1
_geom_torsion_atom_site_label_2
_geom_torsion_atom_site_label_3
_geom_torsion_atom_site_label_4
_geom_torsion
_geom_torsion_site_symmetry_1
_geom_torsion_site_symmetry_4
O14 V1 O1 Lu1 137.3(3) . .
O9 V1 O1 Lu1 -103.1(4) . .
O2 V1 O1 Lu1 19.1(4) . .
O15 Lu1 O1 V1 95.4(4) 3_665 .
O15 Lu1 O1 V1 -84.6(4) . .
O3 Lu1 O1 V1 5.3(4) . .
O3 Lu1 O1 V1 -174.7(4) 3_665 .
O8 V2 O2 V1 -118.9(3) . .
O3 V2 O2 V1 0.7(4) . .
O4 V2 O2 V1 123.3(3) . .
O14 V1 O2 V2 -143.7(3) . .
O1 V1 O2 V2 -25.5(4) . .
O9 V1 O2 V2 96.2(3) . .
O8 V2 O3 Lu1 158.6(3) . .
O4 V2 O3 Lu1 -82.2(3) . .
O2 V2 O3 Lu1 39.2(4) . .
O15 Lu1 O3 V2 -130.2(3) 3_665 .
O15 Lu1 O3 V2 49.8(3) . .
O1 Lu1 O3 V2 -39.6(3) . .
O1 Lu1 O3 V2 140.4(3) 3_665 .
O8 V2 O4 V3 112.6(5) . .
O3 V2 O4 V3 -7.7(5) . .
O2 V2 O4 V3 -128.5(4) . .
O7 V3 O4 V2 -47.3(5) . .
O6 V3 O4 V2 -165.2(5) . .
O5 V3 O4 V2 75.9(5) . .
O7 V3 O5 V5 70.7(5) . 3_665
O6 V3 O5 V5 -171.1(4) . 3_665
O4 V3 O5 V5 -52.3(5) . 3_665
O14 V1 O9 V4 145.7(5) . .
O1 V1 O9 V4 26.9(6) . .
O2 V1 O9 V4 -94.9(5) . .
O12 V4 O9 V1 118.0(5) . .
O13 V4 O9 V1 -124.4(5) . .
O10 V4 O9 V1 -4.0(6) . .
O11 V5 O10 V4 140.4(12) . .
O15 V5 O10 V4 21.2(13) 3_665 .
O5 V5 O10 V4 -100.9(12) 3_665 .
O12 V4 O10 V5 -130.0(12) . .
O13 V4 O10 V5 111.2(12) . .
O9 V4 O10 V5 -9.9(13) . .
O1 Lu1 O15 V5 -177.6(7) . 3_665
O1 Lu1 O15 V5 2.4(7) 3_665 3_665
O3 Lu1 O15 V5 93.7(7) . 3_665
O3 Lu1 O15 V5 -86.3(7) 3_665 3_665
C6 N1 C1 C2 63.6(12) 3_566 .
C6 N1 C1 C2 -116.4(12) . .
C4 N1 C1 C2 115.2(12) 3_566 .
C4 N1 C1 C2 -64.8(12) . .
C3 N1 C1 C2 2.4(10) . .
C3 N1 C1 C2 -177.6(10) 3_566 .
N1 C1 C2 C3 -2.3(10) . .
C6 N1 C3 C2 -120.9(12) 3_566 .
C6 N1 C3 C2 59.1(12) . .
C4 N1 C3 C2 -67.1(11) 3_566 .
C4 N1 C3 C2 112.9(11) . .
C1 N1 C3 C2 -2.4(10) . .
C1 N1 C3 C2 177.6(10) 3_566 .
C1 C2 C3 N1 2.3(10) . .
C6 N1 C4 C5 -172.3(11) 3_566 .
C6 N1 C4 C5 7.7(11) . .
C3 N1 C4 C5 -117.5(14) . .
C3 N1 C4 C5 62.5(14) 3_566 .
C1 N1 C4 C5 -45.0(14) . .
C1 N1 C4 C5 135.0(14) 3_566 .
N1 C4 C5 C6 -7.4(11) . .
C4 N1 C6 C5 172.4(11) 3_566 .
C4 N1 C6 C5 -7.6(11) . .
C3 N1 C6 C5 49.8(14) . .
C3 N1 C6 C5 -130.2(14) 3_566 .
C1 N1 C6 C5 119.1(14) . .
C1 N1 C6 C5 -60.9(14) 3_566 .
C4 C5 C6 N1 7.6(11) . .
C10 N2 C8 C9 -175.1(14) 3_656 .
C10 N2 C8 C9 4.9(14) . .
C13 N2 C8 C9 -110.3(17) 3_656 .
C13 N2 C8 C9 69.7(17) . .
C11 N2 C8 C9 135(2) . .
C11 N2 C8 C9 -45(2) 3_656 .
N2 C8 C9 C10 -4.8(14) . .
C8 N2 C10 C9 -5.1(15) . .
C8 N2 C10 C9 174.9(15) 3_656 .
C13 N2 C10 C9 61(2) 3_656 .
C13 N2 C10 C9 -119(2) . .
C11 N2 C10 C9 -55(2) . .
C11 N2 C10 C9 125(2) 3_656 .
C8 C9 C10 N2 5.1(15) . .
C10 N2 C11 C12 106(2) 3_656 .
C10 N2 C11 C12 -74(2) . .
C8 N2 C11 C12 -122(2) . .
C8 N2 C11 C12 58(2) 3_656 .
C13 N2 C11 C12 170.2(18) 3_656 .
C13 N2 C11 C12 -9.8(18) . .
N2 C11 C12 C13 9.6(18) . .
C10 N2 C13 C12 -50.1(19) 3_656 .
C10 N2 C13 C12 129.9(19) . .
C8 N2 C13 C12 71.5(18) . .
C8 N2 C13 C12 -108.5(18) 3_656 .
C11 N2 C13 C12 9.4(18) . .
C11 N2 C13 C12 -170.6(18) 3_656 .
C11 C12 C13 N2 -9.6(18) . .
C19 N3 C14 C15 59.9(14) 3_666 .
C19 N3 C14 C15 -120.1(14) . .
C17 N3 C14 C15 -70.8(12) . .
C17 N3 C14 C15 109.2(12) 3_666 .
C16 N3 C14 C15 3.4(9) . .
C16 N3 C14 C15 -176.6(9) 3_666 .
N3 C14 C15 C16 -3.7(10) . .
C14 C15 C16 N3 3.3(9) . .
C14 N3 C16 C15 176.3(10) 3_666 .
C14 N3 C16 C15 -3.7(10) . .
C19 N3 C16 C15 -137.9(11) 3_666 .
C19 N3 C16 C15 42.1(11) . .
C17 N3 C16 C15 114.0(10) . .
C17 N3 C16 C15 -66.0(10) 3_666 .
C14 N3 C17 C18 143.4(12) 3_666 .
C14 N3 C17 C18 -36.6(12) . .
C19 N3 C17 C18 -175.4(10) 3_666 .
C19 N3 C17 C18 4.6(10) . .
C16 N3 C17 C18 -101.8(10) . .
C16 N3 C17 C18 78.2(10) 3_666 .
N3 C17 C18 C19 -4.3(10) . .
C14 N3 C19 C18 -50.7(14) 3_666 .
C14 N3 C19 C18 129.3(14) . .
C17 N3 C19 C18 -4.5(10) . .
C17 N3 C19 C18 175.5(10) 3_666 .
C16 N3 C19 C18 75.4(11) . .
C16 N3 C19 C18 -104.6(11) 3_666 .
C17 C18 C19 N3 4.6(10) . .
C24 N4 C20 C21 -178.8(10) . .
C22 N4 C20 C21 -56.7(13) . .
C26 N4 C20 C21 61.9(13) . .
C24 N4 C22 C23 56.3(12) . .
C20 N4 C22 C23 -61.4(12) . .
C26 N4 C22 C23 178.1(10) . .
C22 N4 C24 C25 49.2(10) . .
C20 N4 C24 C25 170.7(9) . .
C26 N4 C24 C25 -70.4(10) . .
C24 N4 C26 C27 -71.1(9) . .
C22 N4 C26 C27 166.0(8) . .
C20 N4 C26 C27 44.6(9) . .
C30 N5 C28 C29 65.1(8) . .
C34 N5 C28 C29 -53.7(8) . .
C32 N5 C28 C29 -174.6(7) . .
C34 N5 C30 C31 178.7(7) . .
C32 N5 C30 C31 -59.3(8) . .
C28 N5 C30 C31 57.2(9) . .
C30 N5 C32 C33 -57.3(8) . .
C34 N5 C32 C33 61.5(9) . .
C28 N5 C32 C33 -178.2(7) . .
C30 N5 C34 C35 -178.3(7) . .
C32 N5 C34 C35 60.1(9) . .
C28 N5 C34 C35 -56.3(9) . .
